data_4078666
loop_
_publ_author_name
'Nikolin, Alexei A.'
'Kramarova, Evgeniya P.'
'Shipov, Aleksander G.'
'Baukov, Yuri I.'
'Negrebetsky, Vadim V.'
'Korlyukov, Alexander A.'
'Arkhipov, Dmitry E.'
'Bowden, Allen'
'Bylikin, Sergey Yu.'
'Bassindale, Alan R.'
'Taylor, Peter G.'

_publ_section_title
;
 Synthesis, Structures, and Stereodynamic Behavior of Novel
 Pentacoordinate Fluorosilanes: Fluorosilyl Derivatives of Proline
;
_journal_issue 14
_journal_name_full Organometallics
_journal_page_first 4988
_journal_paper_doi 10.1021/om3002697
_journal_volume 31
_journal_year 2012
_chemical_absolute_configuration ad
_chemical_formula_moiety 'C15 H22 Br F N2 O3 S Si'
_chemical_formula_sum 'C15 H22 Br F N2 O3 S Si'
_chemical_formula_weight 437.41
_chemical_name_systematic
; 
 ? 
;
_space_group_IT_number 19
_symmetry_cell_setting orthorhombic
_symmetry_space_group_name_Hall 'P 2ac 2ab'
_symmetry_space_group_name_H-M 'P 21 21 21'
_atom_sites_solution_hydrogens geom
_atom_sites_solution_primary direct
_atom_sites_solution_secondary difmap
_audit_creation_method SHELXL-97
_cell_angle_alpha 90.00
_cell_angle_beta 90.00
_cell_angle_gamma 90.00
_cell_formula_units_Z 4
_cell_length_a 6.299(2)
_cell_length_b 16.398(6)
_cell_length_c 18.228(7)
_cell_measurement_reflns_used 1136
_cell_measurement_temperature 120(2)
_cell_measurement_theta_max 28.14
_cell_measurement_theta_min 2.56
_cell_volume 1882.8(12)
_computing_cell_refinement 'SAINTPlus (Bruker, 1998a)'
_computing_data_collection 'SMART (Bruker, 1998b)'
_computing_data_reduction 'SAINTPlus (Bruker, 1998a)'
_computing_molecular_graphics 'SHELXTL ver. 5.1 (Sheldrick, 1998b)'
_computing_publication_material 'SHELXTL ver. 5.1 (Sheldrick, 1998b)'
_computing_structure_refinement 'SHELXTL ver. 5.1 (Sheldrick, 1998b)'
_computing_structure_solution 'SHELXTL ver. 5.1 (Sheldrick, 1998b)'
_diffrn_ambient_temperature 120(2)
_diffrn_measured_fraction_theta_full 0.996
_diffrn_measured_fraction_theta_max 0.996
_diffrn_measurement_device_type 'Smart 1000 CCD area detector'
_diffrn_measurement_method 'phi and omega scans'
_diffrn_radiation_monochromator graphite
_diffrn_radiation_source 'fine-focus sealed tube'
_diffrn_radiation_type MoK\a
_diffrn_radiation_wavelength 0.71073
_diffrn_reflns_av_R_equivalents 0.1712
_diffrn_reflns_av_sigmaI/netI 0.2312
_diffrn_reflns_limit_h_max 8
_diffrn_reflns_limit_h_min -8
_diffrn_reflns_limit_k_max 21
_diffrn_reflns_limit_k_min -21
_diffrn_reflns_limit_l_max 23
_diffrn_reflns_limit_l_min -23
_diffrn_reflns_number 18650
_diffrn_reflns_theta_full 27.50
_diffrn_reflns_theta_max 27.50
_diffrn_reflns_theta_min 1.67
_exptl_absorpt_coefficient_mu 2.383
_exptl_absorpt_correction_T_max 0.9539
_exptl_absorpt_correction_T_min 0.7795
_exptl_absorpt_correction_type multi-scan
_exptl_absorpt_process_details 'SADABS (Sheldrick, 1998a)'
_exptl_crystal_colour colorless
_exptl_crystal_density_diffrn 1.543
_exptl_crystal_density_method 'not measured'
_exptl_crystal_description prism
_exptl_crystal_F_000 896
_exptl_crystal_size_max 0.11
_exptl_crystal_size_mid 0.02
_exptl_crystal_size_min 0.02
_refine_diff_density_max 0.865
_refine_diff_density_min -1.220
_refine_diff_density_rms 0.143
_refine_ls_abs_structure_details 'Flack H D (1983), Acta Cryst. A39, 876-881'
_refine_ls_abs_structure_Flack 0.01(2)
_refine_ls_extinction_method none
_refine_ls_goodness_of_fit_ref 0.813
_refine_ls_hydrogen_treatment constr
_refine_ls_matrix_type full
_refine_ls_number_parameters 220
_refine_ls_number_reflns 4318
_refine_ls_number_restraints 18
_refine_ls_restrained_S_all 0.822
_refine_ls_R_factor_all 0.1757
_refine_ls_R_factor_gt 0.0737
_refine_ls_shift/su_max 0.000
_refine_ls_shift/su_mean 0.000
_refine_ls_structure_factor_coef Fsqd
_refine_ls_weighting_details 'calc w=1/[\s^2^(Fo^2^)+(0.0888P)^2^+0.0000P] where P=(Fo^2^+2Fc^2^)/3'
_refine_ls_weighting_scheme calc
_refine_ls_wR_factor_gt 0.1592
_refine_ls_wR_factor_ref 0.1894
_reflns_number_gt 1750
_reflns_number_total 4318
_reflns_threshold_expression I>2u(I)
_cod_data_source_file om3002697_si_005.cif
_cod_data_source_block 174a
_cod_depositor_comments
;
The following automatic conversions were performed:

'_symmetry_cell_setting' value 'Orthorhombic' changed to
'orthorhombic' according to
/home/saulius/struct/CIF-dictionaries/cif_core.dic dictionary named
'cif_core.dic' version 2.4.2 from 2011-04-26.

Automatic conversion script
Id: cif_fix_values 1891 2012-01-12 08:04:46Z andrius 
;
_cod_original_cell_volume 1882.7(12)
_cod_database_code 4078666

loop_
_symmetry_equiv_pos_as_xyz
'x, y, z'
'-x+1/2, -y, z+1/2'
'-x, y+1/2, -z+1/2'
'x+1/2, -y+1/2, -z'

loop_
_atom_site_label
_atom_site_type_symbol
_atom_site_fract_x
_atom_site_fract_y
_atom_site_fract_z
_atom_site_U_iso_or_equiv
_atom_site_adp_type
_atom_site_occupancy
_atom_site_symmetry_multiplicity
_atom_site_calc_flag
_atom_site_refinement_flags
Br1 Br 0.53593(19) 0.35008(7) 0.06310(6) 0.0590(4) Uani 1 1 d .
S1 S 1.1388(4) 0.18414(16) 0.30240(15) 0.0386(7) Uani 1 1 d .
Si1 Si 1.0138(4) 0.02367(14) 0.56899(15) 0.0310(6) Uani 1 1 d .
F1 F 1.0249(8) 0.0377(3) 0.6586(3) 0.0404(13) Uani 1 1 d U
O1 O 0.9670(10) 0.0191(3) 0.4516(3) 0.0383(16) Uani 1 1 d .
O2 O 1.3496(10) 0.1710(4) 0.2702(4) 0.0540(19) Uani 1 1 d U
O3 O 1.1108(10) 0.2242(4) 0.3715(3) 0.0445(18) Uani 1 1 d .
N1 N 0.7757(12) 0.1277(4) 0.4795(4) 0.0284(19) Uani 1 1 d .
N2 N 1.0340(11) 0.0953(4) 0.3115(4) 0.0292(17) Uani 1 1 d .
C1 C 0.9148(14) -0.0820(5) 0.5703(6) 0.051(3) Uani 1 1 d .
H1A H 1.0008 -0.1145 0.6042 0.077 Uiso 1 1 calc R
H1B H 0.9245 -0.1053 0.5209 0.077 Uiso 1 1 calc R
H1C H 0.7665 -0.0824 0.5865 0.077 Uiso 1 1 calc R
C2 C 1.3009(13) 0.0394(6) 0.5507(6) 0.043(3) Uani 1 1 d .
H2A H 1.3847 0.0115 0.5884 0.065 Uiso 1 1 calc R
H2B H 1.3330 0.0979 0.5516 0.065 Uiso 1 1 calc R
H2C H 1.3366 0.0171 0.5023 0.065 Uiso 1 1 calc R
C3 C 0.8311(13) 0.1115(5) 0.5553(5) 0.029(2) Uani 1 1 d .
H3A H 0.6990 0.1011 0.5832 0.034 Uiso 1 1 calc R
H3B H 0.8981 0.1609 0.5762 0.034 Uiso 1 1 calc R
C4 C 0.8599(13) 0.0789(5) 0.4298(5) 0.029(2) Uani 1 1 d .
C5 C 0.6412(14) 0.2000(5) 0.4605(5) 0.035(2) Uani 1 1 d .
H5A H 0.5262 0.1830 0.4277 0.052 Uiso 1 1 calc R
H5B H 0.7287 0.2412 0.4360 0.052 Uiso 1 1 calc R
H5C H 0.5806 0.2231 0.5054 0.052 Uiso 1 1 calc R
C6 C 0.8191(13) 0.0898(5) 0.3502(5) 0.030(2) Uani 1 1 d U
H6A H 0.7352 0.1406 0.3416 0.036 Uiso 1 1 calc R
C7 C 0.7127(17) 0.0173(6) 0.3123(6) 0.050(3) Uani 1 1 d .
H7A H 0.6316 -0.0156 0.3482 0.060 Uiso 1 1 calc R
H7B H 0.6142 0.0364 0.2736 0.060 Uiso 1 1 calc R
C8 C 0.8885(16) -0.0321(7) 0.2795(6) 0.054(3) Uani 1 1 d .
H8A H 0.8362 -0.0663 0.2385 0.064 Uiso 1 1 calc R
H8B H 0.9558 -0.0676 0.3168 0.064 Uiso 1 1 calc R
C9 C 1.042(2) 0.0326(6) 0.2524(6) 0.054(3) Uani 1 1 d .
H9A H 1.1872 0.0102 0.2469 0.064 Uiso 1 1 calc R
H9B H 0.9954 0.0555 0.2048 0.064 Uiso 1 1 calc R
C10 C 0.9870(16) 0.2383(5) 0.2356(5) 0.034(2) Uani 1 1 d .
C11 C 1.0341(16) 0.2303(6) 0.1624(5) 0.042(2) Uani 1 1 d .
H11A H 1.1550 0.1998 0.1476 0.050 Uiso 1 1 calc R
C12 C 0.9053(18) 0.2665(6) 0.1105(6) 0.049(3) Uani 1 1 d .
H12A H 0.9376 0.2630 0.0597 0.059 Uiso 1 1 calc R
C13 C 0.7228(14) 0.3091(5) 0.1355(5) 0.031(2) Uani 1 1 d .
C14 C 0.6846(14) 0.3167(5) 0.2059(5) 0.032(2) Uani 1 1 d .
H14A H 0.5640 0.3476 0.2204 0.038 Uiso 1 1 calc R
C15 C 0.8087(14) 0.2828(5) 0.2598(5) 0.032(2) Uani 1 1 d .
H15A H 0.7762 0.2889 0.3104 0.039 Uiso 1 1 calc R

loop_
_atom_site_aniso_label
_atom_site_aniso_U_11
_atom_site_aniso_U_22
_atom_site_aniso_U_33
_atom_site_aniso_U_23
_atom_site_aniso_U_13
_atom_site_aniso_U_12
Br1 0.0525(7) 0.0624(7) 0.0623(7) -0.0010(6) -0.0224(6) 0.0090(6)
S1 0.0100(12) 0.0531(18) 0.0529(16) 0.0019(14) -0.0014(11) -0.0027(11)
Si1 0.0064(12) 0.0435(14) 0.0432(16) 0.0031(13) -0.0004(12) 0.0008(11)
F1 0.008(2) 0.062(3) 0.051(3) 0.003(2) -0.007(2) 0.001(3)
O1 0.022(3) 0.040(3) 0.054(4) 0.002(3) -0.001(3) 0.008(3)
O2 0.018(3) 0.074(4) 0.069(4) 0.006(3) 0.013(3) 0.002(3)
O3 0.021(4) 0.062(5) 0.050(4) -0.002(4) -0.015(3) -0.014(3)
N1 0.017(4) 0.037(5) 0.032(4) 0.004(4) -0.003(3) -0.003(3)
N2 0.016(4) 0.033(4) 0.038(4) 0.002(4) 0.011(4) 0.009(4)
C1 0.025(6) 0.054(6) 0.074(8) 0.009(6) 0.008(6) 0.011(5)
C2 0.010(5) 0.062(7) 0.057(7) -0.008(6) 0.006(5) -0.003(4)
C3 0.014(4) 0.042(5) 0.031(5) 0.002(5) 0.004(4) 0.001(4)
C4 0.015(4) 0.040(6) 0.033(6) -0.001(5) -0.008(4) 0.001(4)
C5 0.011(4) 0.047(6) 0.046(6) -0.007(5) 0.005(4) 0.004(4)
C6 0.009(4) 0.031(5) 0.049(5) -0.001(4) 0.008(4) -0.005(4)
C7 0.037(7) 0.056(8) 0.056(7) -0.011(6) -0.006(6) -0.011(6)
C8 0.026(6) 0.059(8) 0.076(8) -0.027(6) -0.015(5) 0.003(6)
C9 0.060(8) 0.035(6) 0.065(7) -0.004(5) 0.018(7) 0.017(6)
C10 0.029(6) 0.033(5) 0.039(5) 0.003(4) 0.003(5) -0.012(5)
C11 0.025(5) 0.058(7) 0.043(6) 0.007(5) 0.008(5) -0.001(5)
C12 0.054(8) 0.050(7) 0.042(6) -0.008(5) 0.003(6) 0.002(6)
C13 0.016(5) 0.041(6) 0.035(6) 0.015(5) -0.009(4) -0.003(4)
C14 0.022(5) 0.030(5) 0.043(6) 0.000(5) 0.000(4) 0.003(4)
C15 0.022(6) 0.040(6) 0.035(6) 0.003(5) 0.010(4) 0.001(4)

loop_
_atom_type_symbol
_atom_type_description
_atom_type_scat_dispersion_real
_atom_type_scat_dispersion_imag
_atom_type_scat_source
C C 0.0033 0.0016 'International Tables Vol C Tables 4.2.6.8 and 6.1.1.4'
H H 0.0000 0.0000 'International Tables Vol C Tables 4.2.6.8 and 6.1.1.4'
N N 0.0061 0.0033 'International Tables Vol C Tables 4.2.6.8 and 6.1.1.4'
O O 0.0106 0.0060 'International Tables Vol C Tables 4.2.6.8 and 6.1.1.4'
F F 0.0171 0.0103 'International Tables Vol C Tables 4.2.6.8 and 6.1.1.4'
Si Si 0.0817 0.0704 'International Tables Vol C Tables 4.2.6.8 and 6.1.1.4'
S S 0.1246 0.1234 'International Tables Vol C Tables 4.2.6.8 and 6.1.1.4'
Br Br -0.2901 2.4595 'International Tables Vol C Tables 4.2.6.8 and 6.1.1.4'

loop_
_geom_angle_atom_site_label_1
_geom_angle_atom_site_label_2
_geom_angle_atom_site_label_3
_geom_angle
O3 S1 O2 122.1(4)
O3 S1 N2 106.0(4)
O2 S1 N2 106.2(4)
O3 S1 C10 107.8(4)
O2 S1 C10 106.5(4)
N2 S1 C10 107.5(4)
F1 Si1 C1 97.6(4)
F1 Si1 C3 92.9(3)
C1 Si1 C3 121.4(4)
F1 Si1 C2 96.8(4)
C1 Si1 C2 117.6(4)
C3 Si1 C2 118.1(4)
F1 Si1 O1 171.9(3)
C1 Si1 O1 86.2(4)
C3 Si1 O1 79.0(3)
C2 Si1 O1 87.7(4)
C4 O1 Si1 111.1(6)
C4 N1 C3 116.5(7)
C4 N1 C5 123.2(7)
C3 N1 C5 120.1(7)
C9 N2 C6 108.9(7)
C9 N2 S1 122.5(6)
C6 N2 S1 117.7(5)
Si1 C1 H1A 109.5
Si1 C1 H1B 109.5
H1A C1 H1B 109.5
Si1 C1 H1C 109.5
H1A C1 H1C 109.5
H1B C1 H1C 109.5
Si1 C2 H2A 109.5
Si1 C2 H2B 109.5
H2A C2 H2B 109.5
Si1 C2 H2C 109.5
H2A C2 H2C 109.5
H2B C2 H2C 109.5
N1 C3 Si1 114.8(6)
N1 C3 H3A 108.6
Si1 C3 H3A 108.6
N1 C3 H3B 108.6
Si1 C3 H3B 108.6
H3A C3 H3B 107.5
O1 C4 N1 118.2(8)
O1 C4 C6 119.8(8)
N1 C4 C6 121.9(8)
N1 C5 H5A 109.5
N1 C5 H5B 109.5
H5A C5 H5B 109.5
N1 C5 H5C 109.5
H5A C5 H5C 109.5
H5B C5 H5C 109.5
C4 C6 N2 107.8(7)
C4 C6 C7 115.1(8)
N2 C6 C7 103.0(7)
C4 C6 H6A 110.2
N2 C6 H6A 110.2
C7 C6 H6A 110.2
C8 C7 C6 106.1(8)
C8 C7 H7A 110.5
C6 C7 H7A 110.5
C8 C7 H7B 110.5
C6 C7 H7B 110.5
H7A C7 H7B 108.7
C7 C8 C9 102.9(9)
C7 C8 H8A 111.2
C9 C8 H8A 111.2
C7 C8 H8B 111.2
C9 C8 H8B 111.2
H8A C8 H8B 109.1
N2 C9 C8 103.0(8)
N2 C9 H9A 111.2
C8 C9 H9A 111.2
N2 C9 H9B 111.2
C8 C9 H9B 111.2
H9A C9 H9B 109.1
C11 C10 C15 121.7(9)
C11 C10 S1 120.0(8)
C15 C10 S1 118.1(7)
C12 C11 C10 119.9(10)
C12 C11 H11A 120.1
C10 C11 H11A 120.1
C11 C12 C13 117.8(9)
C11 C12 H12A 121.1
C13 C12 H12A 121.1
C14 C13 C12 120.7(9)
C14 C13 Br1 122.3(7)
C12 C13 Br1 117.0(7)
C13 C14 C15 123.8(9)
C13 C14 H14A 118.1
C15 C14 H14A 118.1
C14 C15 C10 116.1(8)
C14 C15 H15A 122.0
C10 C15 H15A 122.0

loop_
_geom_bond_atom_site_label_1
_geom_bond_atom_site_label_2
_geom_bond_distance
Br1 C13 1.892(8)
S1 O3 1.431(7)
S1 O2 1.468(7)
S1 N2 1.608(7)
S1 C10 1.785(9)
Si1 F1 1.651(6)
Si1 C1 1.842(9)
Si1 C3 1.860(8)
Si1 C2 1.857(8)
Si1 O1 2.161(7)
O1 C4 1.255(9)
N1 C4 1.320(10)
N1 C3 1.449(10)
N1 C5 1.498(11)
N2 C9 1.489(11)
N2 C6 1.529(11)
C1 H1A 0.9800
C1 H1B 0.9800
C1 H1C 0.9800
C2 H2A 0.9800
C2 H2B 0.9800
C2 H2C 0.9800
C3 H3A 0.9900
C3 H3B 0.9900
C4 C6 1.484(12)
C5 H5A 0.9800
C5 H5B 0.9800
C5 H5C 0.9800
C6 C7 1.529(12)
C6 H6A 1.0000
C7 C8 1.497(14)
C7 H7A 0.9900
C7 H7B 0.9900
C8 C9 1.519(14)
C8 H8A 0.9900
C8 H8B 0.9900
C9 H9A 0.9900
C9 H9B 0.9900
C10 C11 1.373(11)
C10 C15 1.410(13)
C11 C12 1.381(13)
C11 H11A 0.9500
C12 C13 1.421(13)
C12 H12A 0.9500
C13 C14 1.310(11)
C14 C15 1.374(12)
C14 H14A 0.9500
C15 H15A 0.9500

loop_
_geom_torsion_atom_site_label_1
_geom_torsion_atom_site_label_2
_geom_torsion_atom_site_label_3
_geom_torsion_atom_site_label_4
_geom_torsion
C1 Si1 O1 C4 128.6(6)
C3 Si1 O1 C4 5.7(6)
C2 Si1 O1 C4 -113.5(6)
O3 S1 N2 C9 -176.3(7)
O2 S1 N2 C9 -45.1(8)
C10 S1 N2 C9 68.7(8)
O3 S1 N2 C6 43.7(7)
O2 S1 N2 C6 174.9(6)
C10 S1 N2 C6 -71.4(7)
C4 N1 C3 Si1 0.1(9)
C5 N1 C3 Si1 -176.0(6)
F1 Si1 C3 N1 177.8(6)
C1 Si1 C3 N1 -81.5(7)
C2 Si1 C3 N1 78.5(7)
O1 Si1 C3 N1 -2.9(6)
Si1 O1 C4 N1 -7.4(9)
Si1 O1 C4 C6 176.8(6)
C3 N1 C4 O1 5.3(11)
C5 N1 C4 O1 -178.7(7)
C3 N1 C4 C6 -178.9(7)
C5 N1 C4 C6 -2.9(13)
O1 C4 C6 N2 -58.3(10)
N1 C4 C6 N2 126.0(8)
O1 C4 C6 C7 56.0(11)
N1 C4 C6 C7 -119.7(9)
C9 N2 C6 C4 125.2(8)
S1 N2 C6 C4 -89.7(8)
C9 N2 C6 C7 3.1(9)
S1 N2 C6 C7 148.1(7)
C4 C6 C7 C8 -95.3(10)
N2 C6 C7 C8 21.8(10)
C6 C7 C8 C9 -38.1(11)
C6 N2 C9 C8 -26.1(10)
S1 N2 C9 C8 -169.1(7)
C7 C8 C9 N2 39.0(10)
O3 S1 C10 C11 159.6(7)
O2 S1 C10 C11 26.9(9)
N2 S1 C10 C11 -86.6(8)
O3 S1 C10 C15 -26.1(8)
O2 S1 C10 C15 -158.7(7)
N2 S1 C10 C15 87.8(7)
C15 C10 C11 C12 0.2(14)
S1 C10 C11 C12 174.4(8)
C10 C11 C12 C13 -2.0(14)
C11 C12 C13 C14 3.1(15)
C11 C12 C13 Br1 -174.7(7)
C12 C13 C14 C15 -2.5(15)
Br1 C13 C14 C15 175.2(7)
C13 C14 C15 C10 0.7(14)
C11 C10 C15 C14 0.5(13)
S1 C10 C15 C14 -173.7(7)
